data_4024681
loop_
_publ_author_name
'Olga Mass'
'Marcin Ptaszek'
'Masahiko Taniguchi'
'James R. Diers'
'Hooi Ling Kee'
'David F. Bocian'
'Dewey Holten'
'Jonathan S. Lindsey'

_publ_section_title
;
Synthesis and Photochemical Properties of 12-Substituted versus
13-Substituted Chlorins
;
_journal_name_full 'Journal of Organic Chemistry'
_journal_page_first 5276
_journal_page_last 5289
_journal_paper_doi 10.1021/jo900706x
_journal_volume 74
_journal_year 2009
_chemical_formula_moiety 'C31 H27 Br N4 Zn '
_chemical_formula_sum 'C31 H27 Br N4 Zn'
_chemical_formula_weight 600.86
_chemical_name_systematic ?
_space_group_IT_number 2
_symmetry_cell_setting triclinic
_symmetry_space_group_name_Hall '-P 1'
_symmetry_space_group_name_H-M 'P -1'
_cell_angle_alpha 82.9163(19)
_cell_angle_beta 76.5219(18)
_cell_angle_gamma 87.3620(19)
_cell_formula_units_Z 2
_cell_length_a 8.4774(4)
_cell_length_b 9.5633(4)
_cell_length_c 17.0559(7)
_cell_measurement_reflns_used 6905
_cell_measurement_temperature 110
_cell_measurement_theta_max 25.00
_cell_measurement_theta_min 2.47
_cell_volume 1334.19(10)
_computing_cell_refinement SAINT+
_computing_data_collection apex2
_computing_data_reduction SAINT+
_computing_molecular_graphics NRCVAX
_computing_publication_material cif2tables.py
_computing_structure_refinement 'NRCVAX LSTSQ'
_computing_structure_solution SIR97
_diffrn_ambient_temperature 110
_diffrn_measured_fraction_theta_full 0.95
_diffrn_measurement_device_type 'Bruker-Nonius X8 Apex2'
_diffrn_measurement_method 'omega and phi scans'
_diffrn_radiation_monochromator graphite
_diffrn_radiation_source 'xray tube'
_diffrn_radiation_type 'Molybdenum K\a'
_diffrn_radiation_wavelength 0.71073
_diffrn_reflns_av_R_equivalents 0.038
_diffrn_reflns_limit_h_max 10
_diffrn_reflns_limit_h_min -10
_diffrn_reflns_limit_k_max 11
_diffrn_reflns_limit_k_min -11
_diffrn_reflns_limit_l_max 20
_diffrn_reflns_limit_l_min -20
_diffrn_reflns_number 50706
_diffrn_reflns_theta_full 25.77
_diffrn_reflns_theta_max 25.77
_diffrn_reflns_theta_min 0.89
_exptl_absorpt_coefficient_mu 2.45
_exptl_absorpt_correction_T_max 1.0000
_exptl_absorpt_correction_T_min 0.779
_exptl_absorpt_correction_type multi-scan
_exptl_absorpt_process_details SADABS
_exptl_crystal_colour 'intense reddish blue'
_exptl_crystal_density_diffrn 1.496
_exptl_crystal_description 'rectangular plates'
_exptl_crystal_F_000 612.48
_exptl_crystal_size_max 0.32
_exptl_crystal_size_mid 0.12
_exptl_crystal_size_min 0.06
_refine_diff_density_max 2.45
_refine_diff_density_min -0.53
_refine_ls_extinction_method none
_refine_ls_goodness_of_fit_ref 1.90
_refine_ls_hydrogen_treatment constr
_refine_ls_matrix_type full
_refine_ls_number_parameters 334
_refine_ls_number_reflns 3712
_refine_ls_R_factor_all 0.085
_refine_ls_R_factor_gt 0.054
_refine_ls_shift/su_max 0.002
_refine_ls_structure_factor_coef F
_refine_ls_weighting_details '1/(\s^2^(F)+0.00027F^2^) '
_refine_ls_weighting_scheme sigma
_refine_ls_wR_factor_all 0.052
_refine_ls_wR_factor_ref 0.052
_reflns_number_gt 3719
_reflns_number_total 4867
_reflns_threshold_expression 'Inet > 1.0\s(Inet)'
_cod_data_source_file jo900706x_si_004.cif
_cod_data_source_block x06061
_cod_depositor_comments
;
 Changing the _atom_site_occupancy data item value from '.' to '1'
 for all fully occupied atom sites.

 Antanas Vaitkus,
 2017-02-19
;
_cod_original_formula_sum 'C31 H27 Br N4 Zn '
_cod_database_code 4024681

loop_
_symmetry_equiv_pos_as_xyz
x,y,z
-x,-y,-z

loop_
_atom_site_label
_atom_site_fract_x
_atom_site_fract_y
_atom_site_fract_z
_atom_site_U_iso_or_equiv
_atom_site_adp_type
_atom_site_calc_flag
_atom_site_refinement_flags
_atom_site_type_symbol
_atom_site_occupancy
Zn1 0.55580(6) 0.04088(5) 0.84286(3) 0.0212(3) Uani ? . Zn 1
N1 0.6547(4) -0.0470(4) 0.9345(2) 0.021(2) Uani ? . N 1
N2 0.4563(4) -0.1486(4) 0.8377(2) 0.023(2) Uani ? . N 1
N3 0.4668(4) 0.1268(4) 0.7476(2) 0.021(2) Uani ? . N 1
N4 0.6856(4) 0.2262(4) 0.8357(2) 0.024(2) Uani ? . N 1
C1 0.7515(5) 0.0192(5) 0.9721(3) 0.022(3) Uani ? . C 1
C2 0.7731(5) -0.0703(5) 1.0433(3) 0.025(3) Uani ? . C 1
C3 0.6935(5) -0.1922(5) 1.0457(3) 0.024(3) Uani ? . C 1
C4 0.6207(5) -0.1775(5) 0.9776(3) 0.022(3) Uani ? . C 1
C5 0.5312(5) -0.2796(5) 0.9560(3) 0.025(3) Uani ? . C 1
C6 0.4594(5) -0.2676(5) 0.8900(3) 0.022(3) Uani ? . C 1
C7 0.3742(6) -0.3779(5) 0.8678(3) 0.025(3) Uani ? . C 1
C8 0.3208(5) -0.3226(5) 0.8008(3) 0.026(3) Uani ? . C 1
C9 0.3688(5) -0.1783(5) 0.7831(3) 0.021(3) Uani ? . C 1
C10 0.3288(5) -0.0810(5) 0.7221(3) 0.022(3) Uani ? . C 1
C11 0.3688(5) 0.0610(5) 0.7077(3) 0.023(3) Uani ? . C 1
C12 0.3162(6) 0.1613(5) 0.6501(3) 0.024(3) Uani ? . C 1
C13 0.3812(5) 0.2869(5) 0.6547(3) 0.024(3) Uani ? . C 1
Br1 0.34580(6) 0.46171(5) 0.59863(3) 0.0315(3) Uani ? . Br 1
C14 0.4788(5) 0.2628(5) 0.7144(3) 0.023(3) Uani ? . C 1
C15 0.5735(5) 0.3657(5) 0.7321(3) 0.024(3) Uani ? . C 1
C16 0.6726(5) 0.3457(5) 0.7868(3) 0.023(3) Uani ? . C 1
C17 0.7759(6) 0.4623(5) 0.8016(3) 0.028(3) Uani ? . C 1
C18 0.8873(5) 0.3822(5) 0.8509(3) 0.024(3) Uani ? . C 1
C19 0.7957(5) 0.2439(5) 0.8819(3) 0.023(3) Uani ? . C 1
C20 0.8199(5) 0.1517(5) 0.9457(3) 0.023(3) Uani ? . C 1
C21 1.0477(6) 0.3430(5) 0.7938(3) 0.033(3) Uani ? . C 1
C22 0.9199(6) 0.4609(5) 0.9172(3) 0.033(3) Uani ? . C 1
C23 0.2399(5) -0.1329(5) 0.6645(3) 0.024(3) Uani ? . C 1
C24 0.3306(6) -0.1697(5) 0.5905(3) 0.028(3) Uani ? . C 1
C25 0.2509(6) -0.2073(6) 0.5335(3) 0.037(3) Uani ? . C 1
C26 0.0846(7) -0.2114(6) 0.5491(3) 0.044(4) Uani ? . C 1
C27 -0.0025(6) -0.1785(6) 0.6234(4) 0.047(4) Uani ? . C 1
C28 0.0697(6) -0.1381(6) 0.6827(3) 0.037(3) Uani ? . C 1
C29 0.5128(6) -0.1694(6) 0.5711(3) 0.033(3) Uani ? . C 1
C30 0.0027(8) -0.2497(8) 0.4843(4) 0.077(5) Uani ? . C 1
C31 -0.0316(6) -0.0995(6) 0.7625(4) 0.050(4) Uani ? . C 1
H2 0.832 -0.048 1.082 0.0356 Uiso ? . H 1
H3 0.687 -0.273 1.086 0.0335 Uiso ? . H 1
H5 0.517 -0.368 0.990 0.0342 Uiso ? . H 1
H7 0.358 -0.472 0.895 0.0351 Uiso ? . H 1
H8 0.262 -0.371 0.771 0.0366 Uiso ? . H 1
H12 0.248 0.144 0.615 0.0342 Uiso ? . H 1
H15 0.570 0.458 0.704 0.0336 Uiso ? . H 1
H17a 0.836 0.509 0.751 0.0385 Uiso ? . H 1
H17b 0.709 0.530 0.832 0.0385 Uiso ? . H 1
H20 0.894 0.180 0.975 0.0346 Uiso ? . H 1
H25 0.314 -0.229 0.482 0.0488 Uiso ? . H 1
H27 -0.119 -0.184 0.635 0.0613 Uiso ? . H 1
H21a 1.0253(8) 0.300(3) 0.7497(10) 0.0430 Uiso ? . H 1
H21b 1.1086(17) 0.278(2) 0.8234(7) 0.0430 Uiso ? . H 1
H21c 1.1095(17) 0.4265(8) 0.7729(15) 0.0430 Uiso ? . H 1
H22a 0.8200(10) 0.475(3) 0.9559(10) 0.0436 Uiso ? . H 1
H22b 0.966(3) 0.5505(13) 0.8937(5) 0.0436 Uiso ? . H 1
H22c 0.994(3) 0.4068(16) 0.9440(12) 0.0436 Uiso ? . H 1
H29a 0.5510(7) -0.226(3) 0.6137(10) 0.0432 Uiso ? . H 1
H29b 0.5492(7) -0.0746(7) 0.5667(18) 0.0432 Uiso ? . H 1
H29c 0.5546(6) -0.207(3) 0.5207(10) 0.0432 Uiso ? . H 1
H30a 0.074(2) -0.310(4) 0.4501(17) 0.0934 Uiso ? . H 1
H30b -0.022(5) -0.1656(11) 0.4521(17) 0.0934 Uiso ? . H 1
H30c -0.096(3) -0.298(4) 0.5100(6) 0.0934 Uiso ? . H 1
H31a 0.016(3) -0.142(3) 0.8060(3) 0.0600 Uiso ? . H 1
H31b -0.1397(13) -0.133(3) 0.7704(11) 0.0600 Uiso ? . H 1
H31c -0.035(4) 0.0011(7) 0.7619(9) 0.0600 Uiso ? . H 1

loop_
_atom_site_aniso_label
_atom_site_aniso_U_11
_atom_site_aniso_U_22
_atom_site_aniso_U_33
_atom_site_aniso_U_12
_atom_site_aniso_U_13
_atom_site_aniso_U_23
_atom_site_aniso_type_symbol
Zn1 0.0204(3) 0.0181(4) 0.0271(3) -0.0059(2) -0.0072(2) -0.0051(2) Zn
N1 0.016(2) 0.025(3) 0.023(2) -0.0052(18) -0.0042(17) -0.0068(18) N
N2 0.019(2) 0.025(3) 0.027(2) -0.0059(18) -0.0052(18) -0.0069(19) N
N3 0.022(2) 0.013(2) 0.030(2) -0.0044(18) -0.0064(18) -0.0066(18) N
N4 0.020(2) 0.025(3) 0.029(2) -0.0071(18) -0.0044(18) -0.0078(19) N
C1 0.013(2) 0.036(3) 0.019(3) -0.002(2) -0.004(2) -0.010(2) C
C2 0.013(2) 0.033(3) 0.030(3) 0.001(2) -0.006(2) -0.009(2) C
C3 0.024(3) 0.019(3) 0.028(3) 0.002(2) -0.006(2) 0.000(2) C
C4 0.017(2) 0.022(3) 0.025(3) -0.002(2) -0.001(2) -0.005(2) C
C5 0.022(3) 0.021(3) 0.029(3) -0.002(2) 0.000(2) -0.003(2) C
C6 0.021(3) 0.022(3) 0.022(3) -0.003(2) -0.004(2) -0.003(2) C
C7 0.030(3) 0.017(3) 0.028(3) -0.006(2) -0.006(2) -0.002(2) C
C8 0.025(3) 0.024(3) 0.030(3) -0.012(2) -0.005(2) -0.011(2) C
C9 0.015(2) 0.024(3) 0.023(3) -0.007(2) -0.001(2) -0.007(2) C
C10 0.017(2) 0.025(3) 0.026(3) -0.003(2) -0.003(2) -0.012(2) C
C11 0.018(3) 0.027(3) 0.024(3) -0.002(2) -0.002(2) -0.009(2) C
C12 0.027(3) 0.028(3) 0.018(3) -0.004(2) -0.005(2) -0.003(2) C
C13 0.027(3) 0.025(3) 0.020(3) -0.002(2) -0.002(2) -0.005(2) C
Br1 0.0377(3) 0.0258(3) 0.0320(3) -0.0065(2) -0.0107(2) 0.0000(2) Br
C14 0.020(3) 0.024(3) 0.026(3) -0.003(2) -0.002(2) -0.006(2) C
C15 0.024(3) 0.023(3) 0.024(3) -0.004(2) -0.002(2) -0.005(2) C
C16 0.022(3) 0.020(3) 0.029(3) -0.005(2) -0.004(2) -0.008(2) C
C17 0.028(3) 0.017(3) 0.040(3) -0.012(2) -0.007(2) -0.007(2) C
C18 0.020(3) 0.021(3) 0.033(3) -0.007(2) -0.009(2) -0.008(2) C
C19 0.018(3) 0.023(3) 0.031(3) -0.003(2) -0.007(2) -0.012(2) C
C20 0.014(2) 0.028(3) 0.032(3) -0.005(2) -0.009(2) -0.016(2) C
C21 0.028(3) 0.032(3) 0.038(3) -0.013(2) -0.001(2) -0.008(2) C
C22 0.031(3) 0.026(3) 0.044(3) -0.011(2) -0.011(2) -0.006(2) C
C23 0.020(3) 0.020(3) 0.034(3) -0.005(2) -0.010(2) -0.009(2) C
C24 0.039(3) 0.020(3) 0.027(3) -0.004(2) -0.013(2) -0.006(2) C
C25 0.044(4) 0.034(4) 0.039(3) 0.003(3) -0.017(3) -0.012(3) C
C26 0.041(4) 0.049(4) 0.055(4) -0.004(3) -0.031(3) -0.021(3) C
C27 0.023(3) 0.055(4) 0.077(4) 0.002(3) -0.026(3) -0.025(3) C
C28 0.028(3) 0.034(4) 0.053(4) -0.002(3) -0.013(3) -0.018(3) C
C29 0.030(3) 0.036(4) 0.034(3) -0.005(2) -0.004(2) -0.013(2) C
C30 0.068(5) 0.103(7) 0.083(5) 0.006(4) -0.047(4) -0.043(5) C
C31 0.022(3) 0.057(5) 0.073(4) -0.004(3) -0.003(3) -0.029(3) C

loop_
_atom_type_symbol
_atom_type_description
_atom_type_scat_dispersion_real
_atom_type_scat_dispersion_imag
_atom_type_scat_source
C ? 0.003 0.002 'International Tables Vol. IV Table 2.2B'
H ? 0.000 0.000 'International Tables Vol. IV Table 2.2B'
Br ? -0.290 2.460 'International Tables Vol. IV Table 2.2B'
N ? 0.006 0.003 'International Tables Vol. IV Table 2.2B'
Zn ? 0.284 1.430 'International Tables Vol. IV Table 2.2B'

loop_
_geom_angle_atom_site_label_1
_geom_angle_atom_site_label_2
_geom_angle_atom_site_label_3
_geom_angle
_geom_angle_site_symmetry_1
_geom_angle_site_symmetry_2
_geom_angle_site_symmetry_3
_geom_angle_publ_flag
N1 Zn1 N2 90.33(15) ? ? ? ?
N1 Zn1 N3 177.30(14) ? ? ? ?
N1 Zn1 N4 90.01(15) ? ? ? ?
N2 Zn1 N3 89.84(15) ? ? ? ?
N2 Zn1 N4 171.94(14) ? ? ? ?
N3 Zn1 N4 89.44(14) ? ? ? ?
Zn1 N1 C1 126.1(3) ? ? ? ?
Zn1 N1 C4 126.2(3) ? ? ? ?
C1 N1 C4 107.1(4) ? ? ? ?
Zn1 N2 C6 126.0(3) ? ? ? ?
Zn1 N2 C9 127.0(3) ? ? ? ?
C6 N2 C9 107.0(4) ? ? ? ?
Zn1 N3 C11 126.8(3) ? ? ? ?
Zn1 N3 C14 126.2(3) ? ? ? ?
C11 N3 C14 106.7(4) ? ? ? ?
Zn1 N4 C16 125.5(3) ? ? ? ?
Zn1 N4 C19 124.8(3) ? ? ? ?
C16 N4 C19 109.7(4) ? ? ? ?
N1 C1 C2 109.1(4) ? ? ? ?
N1 C1 C20 125.8(4) ? ? ? ?
C2 C1 C20 125.1(4) ? ? ? ?
C1 C2 C3 107.0(4) ? ? ? ?
C1 C2 H2 126.4(5) ? ? ? ?
C3 C2 H2 126.6(5) ? ? ? ?
C2 C3 C4 107.2(4) ? ? ? ?
C2 C3 H3 126.5(4) ? ? ? ?
C4 C3 H3 126.3(4) ? ? ? ?
N1 C4 C3 109.5(4) ? ? ? ?
N1 C4 C5 124.5(4) ? ? ? ?
C3 C4 C5 126.0(4) ? ? ? ?
C4 C5 C6 127.0(5) ? ? ? ?
C4 C5 H5 116.8(5) ? ? ? ?
C6 C5 H5 116.2(4) ? ? ? ?
N2 C6 C5 124.9(4) ? ? ? ?
N2 C6 C7 109.8(4) ? ? ? ?
C5 C6 C7 125.2(4) ? ? ? ?
C6 C7 C8 106.6(4) ? ? ? ?
C6 C7 H7 126.8(5) ? ? ? ?
C8 C7 H7 126.5(4) ? ? ? ?
C7 C8 C9 107.3(4) ? ? ? ?
C7 C8 H8 126.7(5) ? ? ? ?
C9 C8 H8 126.0(5) ? ? ? ?
N2 C9 C8 109.2(4) ? ? ? ?
N2 C9 C10 125.1(4) ? ? ? ?
C8 C9 C10 125.7(4) ? ? ? ?
C9 C10 C11 125.4(4) ? ? ? ?
C9 C10 C23 118.3(4) ? ? ? ?
C11 C10 C23 116.2(4) ? ? ? ?
N3 C11 C10 125.5(4) ? ? ? ?
N3 C11 C12 109.6(4) ? ? ? ?
C10 C11 C12 124.9(4) ? ? ? ?
C11 C12 C13 106.8(4) ? ? ? ?
C11 C12 H12 126.9(5) ? ? ? ?
C13 C12 H12 126.3(5) ? ? ? ?
C12 C13 Br1 127.2(4) ? ? ? ?
C12 C13 C14 107.5(4) ? ? ? ?
Br1 C13 C14 125.2(3) ? ? ? ?
N3 C14 C13 109.3(4) ? ? ? ?
N3 C14 C15 126.5(4) ? ? ? ?
C13 C14 C15 124.2(4) ? ? ? ?
C14 C15 C16 125.9(5) ? ? ? ?
C14 C15 H15 117.0(4) ? ? ? ?
C16 C15 H15 117.1(4) ? ? ? ?
N4 C16 C15 125.4(4) ? ? ? ?
N4 C16 C17 111.5(4) ? ? ? ?
C15 C16 C17 123.0(4) ? ? ? ?
C16 C17 C18 102.9(4) ? ? ? ?
C16 C17 H17a 110.9(4) ? ? ? ?
C16 C17 H17b 110.9(4) ? ? ? ?
C18 C17 H17a 111.6(4) ? ? ? ?
C18 C17 H17b 110.9(4) ? ? ? ?
H17a C17 H17b 109.5(5) ? ? ? ?
C17 C18 C19 101.6(3) ? ? ? ?
C17 C18 C21 109.8(4) ? ? ? ?
C17 C18 C22 113.7(4) ? ? ? ?
C19 C18 C21 106.4(4) ? ? ? ?
C19 C18 C22 114.4(4) ? ? ? ?
C21 C18 C22 110.4(4) ? ? ? ?
N4 C19 C18 110.4(4) ? ? ? ?
N4 C19 C20 124.8(4) ? ? ? ?
C18 C19 C20 124.8(4) ? ? ? ?
C1 C20 C19 127.4(4) ? ? ? ?
C1 C20 H20 116.2(5) ? ? ? ?
C19 C20 H20 116.3(4) ? ? ? ?
C18 C21 H21a 109.6(6) ? ? ? ?
C18 C21 H21b 109.5(8) ? ? ? ?
C18 C21 H21c 109.4(10) ? ? ? ?
H21a C21 H21b 109.5(19) ? ? ? ?
H21a C21 H21c 109(2) ? ? ? ?
H21b C21 H21c 109.5(16) ? ? ? ?
C18 C22 H22a 109.6(13) ? ? ? ?
C18 C22 H22b 109.4(9) ? ? ? ?
C18 C22 H22c 109.4(12) ? ? ? ?
H22a C22 H22b 109(2) ? ? ? ?
H22a C22 H22c 109.5(17) ? ? ? ?
H22b C22 H22c 109(2) ? ? ? ?
C10 C23 C24 118.3(4) ? ? ? ?
C10 C23 C28 121.4(4) ? ? ? ?
C24 C23 C28 120.3(4) ? ? ? ?
C23 C24 C25 119.5(4) ? ? ? ?
C23 C24 C29 121.0(4) ? ? ? ?
C25 C24 C29 119.5(4) ? ? ? ?
C24 C25 C26 121.5(5) ? ? ? ?
C24 C25 H25 119.1(5) ? ? ? ?
C26 C25 H25 119.4(5) ? ? ? ?
C25 C26 C27 118.1(4) ? ? ? ?
C25 C26 C30 119.7(5) ? ? ? ?
C27 C26 C30 122.2(5) ? ? ? ?
C26 C27 C28 123.2(5) ? ? ? ?
C26 C27 H27 118.6(5) ? ? ? ?
C28 C27 H27 118.2(5) ? ? ? ?
C23 C28 C27 117.4(4) ? ? ? ?
C23 C28 C31 121.4(4) ? ? ? ?
C27 C28 C31 121.2(4) ? ? ? ?
C24 C29 H29a 109.4(6) ? ? ? ?
C24 C29 H29b 109.5(6) ? ? ? ?
C24 C29 H29c 109.5(7) ? ? ? ?
H29a C29 H29b 109(2) ? ? ? ?
H29a C29 H29c 109.5(18) ? ? ? ?
H29b C29 H29c 109(2) ? ? ? ?
C26 C30 H30a 109.4(18) ? ? ? ?
C26 C30 H30b 109(2) ? ? ? ?
C26 C30 H30c 109.3(12) ? ? ? ?
H30a C30 H30b 109(3) ? ? ? ?
H30a C30 H30c 109(3) ? ? ? ?
H30b C30 H30c 109(3) ? ? ? ?
C28 C31 H31a 109.6(12) ? ? ? ?
C28 C31 H31b 109.4(15) ? ? ? ?
C28 C31 H31c 109.4(11) ? ? ? ?
H31a C31 H31b 109.5(20) ? ? ? ?
H31a C31 H31c 109(2) ? ? ? ?
H31b C31 H31c 109(3) ? ? ? ?

loop_
_geom_bond_atom_site_label_1
_geom_bond_atom_site_label_2
_geom_bond_distance
_geom_bond_site_symmetry_1
_geom_bond_site_symmetry_2
_geom_bond_publ_flag
Zn1 N1 2.018(4) ? ? ?
Zn1 N2 2.053(4) ? ? ?
Zn1 N3 2.018(4) ? ? ?
Zn1 N4 2.105(4) ? ? ?
N1 C1 1.371(5) ? ? ?
N1 C4 1.374(6) ? ? ?
N2 C6 1.361(6) ? ? ?
N2 C9 1.380(5) ? ? ?
N3 C11 1.401(5) ? ? ?
N3 C14 1.351(6) ? ? ?
N4 C16 1.345(6) ? ? ?
N4 C19 1.382(6) ? ? ?
C1 C2 1.440(7) ? ? ?
C1 C20 1.396(7) ? ? ?
C2 C3 1.365(7) ? ? ?
C2 H2 0.96 ? ? ?
C3 C4 1.428(6) ? ? ?
C3 H3 0.96 ? ? ?
C4 C5 1.397(6) ? ? ?
C5 C6 1.389(7) ? ? ?
C5 H5 0.96 ? ? ?
C6 C7 1.440(6) ? ? ?
C7 C8 1.364(7) ? ? ?
C7 H7 0.96 ? ? ?
C8 C9 1.432(6) ? ? ?
C8 H8 0.96 ? ? ?
C9 C10 1.401(7) ? ? ?
C10 C11 1.393(7) ? ? ?
C10 C23 1.509(6) ? ? ?
C11 C12 1.420(7) ? ? ?
C12 C13 1.362(7) ? ? ?
C12 H12 0.96 ? ? ?
C13 Br1 1.869(5) ? ? ?
C13 C14 1.447(7) ? ? ?
C14 C15 1.401(6) ? ? ?
C15 C16 1.386(7) ? ? ?
C15 H15 0.96 ? ? ?
C16 C17 1.528(6) ? ? ?
C17 C18 1.527(7) ? ? ?
C17 H17a 0.96 ? ? ?
C17 H17b 0.96 ? ? ?
C18 C19 1.536(6) ? ? ?
C18 C21 1.537(6) ? ? ?
C18 C22 1.516(6) ? ? ?
C19 C20 1.362(7) ? ? ?
C20 H20 0.96 ? ? ?
C21 H21a 0.96 ? ? ?
C21 H21b 0.96 ? ? ?
C21 H21c 0.96 ? ? ?
C22 H22a 0.96 ? ? ?
C22 H22b 0.96 ? ? ?
C22 H22c 0.96 ? ? ?
C23 C24 1.393(6) ? ? ?
C23 C28 1.406(6) ? ? ?
C24 C25 1.395(7) ? ? ?
C24 C29 1.502(7) ? ? ?
C25 C26 1.374(8) ? ? ?
C25 H25 0.96 ? ? ?
C26 C27 1.375(8) ? ? ?
C26 C30 1.523(7) ? ? ?
C27 C28 1.397(7) ? ? ?
C27 H27 0.96 ? ? ?
C28 C31 1.509(7) ? ? ?
C29 H29a 0.96 ? ? ?
C29 H29b 0.96 ? ? ?
C29 H29c 0.96 ? ? ?
C30 H30a 0.96 ? ? ?
C30 H30b 0.96 ? ? ?
C30 H30c 0.96 ? ? ?
C31 H31a 0.96 ? ? ?
C31 H31b 0.96 ? ? ?
C31 H31c 0.96 ? ? ?

loop_
_geom_torsion_atom_site_label_1
_geom_torsion_atom_site_label_2
_geom_torsion_atom_site_label_3
_geom_torsion_atom_site_label_4
_geom_torsion
_geom_torsion_site_symmetry_1
_geom_torsion_site_symmetry_2
_geom_torsion_site_symmetry_3
_geom_torsion_site_symmetry_4
_geom_torsion_publ_flag
N2 Zn1 N1 C1 178.0(6) ? ? ? ? ?
N2 Zn1 N1 C4 -11.2(4) ? ? ? ? ?
N3 Zn1 N1 C1 84.4(5) ? ? ? ? ?
N3 Zn1 N1 C4 -104.9(6) ? ? ? ? ?
N4 Zn1 N1 C1 6.1(4) ? ? ? ? ?
N4 Zn1 N1 C4 176.8(6) ? ? ? ? ?
N1 Zn1 N2 C6 6.0(4) ? ? ? ? ?
N1 Zn1 N2 C9 -176.7(7) ? ? ? ? ?
N3 Zn1 N2 C6 -176.7(7) ? ? ? ? ?
N3 Zn1 N2 C9 0.6(4) ? ? ? ? ?
N4 Zn1 N2 C6 98.5(6) ? ? ? ? ?
N4 Zn1 N2 C9 -84.3(5) ? ? ? ? ?
N1 Zn1 N3 C11 97.1(6) ? ? ? ? ?
N1 Zn1 N3 C14 -89.1(6) ? ? ? ? ?
N2 Zn1 N3 C11 3.4(4) ? ? ? ? ?
N2 Zn1 N3 C14 177.2(7) ? ? ? ? ?
N4 Zn1 N3 C11 175.4(6) ? ? ? ? ?
N4 Zn1 N3 C14 -10.8(4) ? ? ? ? ?
N1 Zn1 N4 C16 -175.7(7) ? ? ? ? ?
N1 Zn1 N4 C19 3.2(4) ? ? ? ? ?
N2 Zn1 N4 C16 91.9(6) ? ? ? ? ?
N2 Zn1 N4 C19 -89.2(6) ? ? ? ? ?
N3 Zn1 N4 C16 7.0(5) ? ? ? ? ?
N3 Zn1 N4 C19 -174.1(7) ? ? ? ? ?
Zn1 N1 C1 C2 169.6(8) ? ? ? ? ?
Zn1 N1 C1 C20 -10.9(4) ? ? ? ? ?
C4 N1 C1 C2 -2.6(5) ? ? ? ? ?
C4 N1 C1 C20 176.9(11) ? ? ? ? ?
Zn1 N1 C4 C3 -170.3(9) ? ? ? ? ?
Zn1 N1 C4 C5 10.9(4) ? ? ? ? ?
C1 N1 C4 C3 1.9(5) ? ? ? ? ?
C1 N1 C4 C5 -176.9(11) ? ? ? ? ?
Zn1 N2 C6 C5 0.0(4) ? ? ? ? ?
Zn1 N2 C6 C7 178.8(9) ? ? ? ? ?
C9 N2 C6 C5 -177.7(11) ? ? ? ? ?
C9 N2 C6 C7 1.1(5) ? ? ? ? ?
Zn1 N2 C9 C8 -179.7(8) ? ? ? ? ?
Zn1 N2 C9 C10 -1.8(4) ? ? ? ? ?
C6 N2 C9 C8 -2.0(5) ? ? ? ? ?
C6 N2 C9 C10 175.9(11) ? ? ? ? ?
Zn1 N3 C11 C10 -6.9(4) ? ? ? ? ?
Zn1 N3 C11 C12 173.2(9) ? ? ? ? ?
C14 N3 C11 C10 178.3(11) ? ? ? ? ?
C14 N3 C11 C12 -1.6(5) ? ? ? ? ?
Zn1 N3 C14 C13 -172.3(8) ? ? ? ? ?
Zn1 N3 C14 C15 9.5(4) ? ? ? ? ?
C11 N3 C14 C13 2.5(5) ? ? ? ? ?
C11 N3 C14 C15 -175.7(11) ? ? ? ? ?
Zn1 N4 C16 C15 -1.1(4) ? ? ? ? ?
Zn1 N4 C16 C17 176.0(8) ? ? ? ? ?
C19 N4 C16 C15 179.9(11) ? ? ? ? ?
C19 N4 C16 C17 -3.0(5) ? ? ? ? ?
Zn1 N4 C19 C18 170.7(8) ? ? ? ? ?
Zn1 N4 C19 C20 -9.2(4) ? ? ? ? ?
C16 N4 C19 C18 -10.3(5) ? ? ? ? ?
C16 N4 C19 C20 169.8(11) ? ? ? ? ?
N1 C1 C2 C3 2.3(5) ? ? ? ? ?
C20 C1 C2 C3 -177.2(12) ? ? ? ? ?
N1 C1 C20 C19 4.9(5) ? ? ? ? ?
C2 C1 C20 C19 -175.7(12) ? ? ? ? ?
C1 C2 C3 C4 -1.0(5) ? ? ? ? ?
C2 C3 C4 N1 -0.5(5) ? ? ? ? ?
C2 C3 C4 C5 178.3(12) ? ? ? ? ?
N1 C4 C5 C6 -1.4(5) ? ? ? ? ?
C3 C4 C5 C6 -180.0(12) ? ? ? ? ?
C4 C5 C6 N2 -4.4(5) ? ? ? ? ?
C4 C5 C6 C7 177.0(12) ? ? ? ? ?
N2 C6 C7 C8 0.3(5) ? ? ? ? ?
C5 C6 C7 C8 179.1(12) ? ? ? ? ?
C6 C7 C8 C9 -1.5(5) ? ? ? ? ?
C7 C8 C9 N2 2.3(5) ? ? ? ? ?
C7 C8 C9 C10 -175.6(12) ? ? ? ? ?
N2 C9 C10 C11 -1.0(5) ? ? ? ? ?
N2 C9 C10 C23 176.7(11) ? ? ? ? ?
C8 C9 C10 C11 176.5(11) ? ? ? ? ?
C8 C9 C10 C23 -5.7(5) ? ? ? ? ?
C9 C10 C11 N3 5.6(5) ? ? ? ? ?
C9 C10 C11 C12 -174.5(11) ? ? ? ? ?
C23 C10 C11 N3 -172.2(11) ? ? ? ? ?
C23 C10 C11 C12 7.7(5) ? ? ? ? ?
C9 C10 C23 C24 -95.3(9) ? ? ? ? ?
C9 C10 C23 C28 87.7(9) ? ? ? ? ?
C11 C10 C23 C24 82.7(9) ? ? ? ? ?
C11 C10 C23 C28 -94.3(9) ? ? ? ? ?
N3 C11 C12 C13 0.0(5) ? ? ? ? ?
C10 C11 C12 C13 -179.9(12) ? ? ? ? ?
C11 C12 C13 Br1 -175.8(10) ? ? ? ? ?
C11 C12 C13 C14 1.5(5) ? ? ? ? ?
C12 C13 C14 N3 -2.6(5) ? ? ? ? ?
C12 C13 C14 C15 175.7(12) ? ? ? ? ?
Br1 C13 C14 N3 174.8(10) ? ? ? ? ?
Br1 C13 C14 C15 -6.9(4) ? ? ? ? ?
N3 C14 C15 C16 0.3(5) ? ? ? ? ?
C13 C14 C15 C16 -177.7(11) ? ? ? ? ?
C14 C15 C16 N4 -4.6(5) ? ? ? ? ?
C14 C15 C16 C17 178.6(11) ? ? ? ? ?
N4 C16 C17 C18 14.6(5) ? ? ? ? ?
C15 C16 C17 C18 -168.1(11) ? ? ? ? ?
C16 C17 C18 C19 -18.6(5) ? ? ? ? ?
C16 C17 C18 C21 93.7(9) ? ? ? ? ?
C16 C17 C18 C22 -142.0(11) ? ? ? ? ?
C17 C18 C19 N4 18.7(5) ? ? ? ? ?
C17 C18 C19 C20 -161.5(11) ? ? ? ? ?
C21 C18 C19 N4 -96.2(9) ? ? ? ? ?
C21 C18 C19 C20 83.6(9) ? ? ? ? ?
C22 C18 C19 N4 141.7(11) ? ? ? ? ?
C22 C18 C19 C20 -38.5(6) ? ? ? ? ?
N4 C19 C20 C1 6.0(5) ? ? ? ? ?
C18 C19 C20 C1 -173.8(11) ? ? ? ? ?
C10 C23 C24 C25 -174.9(12) ? ? ? ? ?
C10 C23 C24 C29 5.0(5) ? ? ? ? ?
C28 C23 C24 C25 2.1(6) ? ? ? ? ?
C28 C23 C24 C29 -178.0(12) ? ? ? ? ?
C10 C23 C28 C27 175.8(12) ? ? ? ? ?
C10 C23 C28 C31 -3.4(5) ? ? ? ? ?
C24 C23 C28 C27 -1.2(6) ? ? ? ? ?
C24 C23 C28 C31 179.7(12) ? ? ? ? ?
C23 C24 C25 C26 -1.2(6) ? ? ? ? ?
C29 C24 C25 C26 178.8(13) ? ? ? ? ?
C24 C25 C26 C27 -0.6(6) ? ? ? ? ?
C24 C25 C26 C30 178.6(14) ? ? ? ? ?
C25 C26 C27 C28 1.5(6) ? ? ? ? ?
C30 C26 C27 C28 -177.6(14) ? ? ? ? ?
C26 C27 C28 C23 -0.7(6) ? ? ? ? ?
C26 C27 C28 C31 178.5(14) ? ? ? ? ?
